data_7062669
loop_
_publ_author_name
'Cie\.z, Dariusz'
'Pa\/lasz, Aleksandra'
'Kozie\/l, Krzysztof'
'Lutsan, Antonii'
'Kalinowska-T\/lu\'scik, Justyna'

_publ_section_title
;
 Titanium(iv) enolates of cyclic ketones -- stereoselective addition of
 cyclododecanone to aromatic aldehydes
;
_journal_issue 35
_journal_name_full 'New Journal of Chemistry'
_journal_page_first 16505
_journal_page_last 16517
_journal_paper_doi 10.1039/D3NJ02355A
_journal_volume 47
_journal_year 2023
_chemical_absolute_configuration ad
_chemical_formula_moiety 'C20 H30 O3'
_chemical_formula_sum 'C20 H30 O3'
_chemical_formula_weight 318.44
_space_group_IT_number 4
_space_group_name_Hall 'P 2yb'
_space_group_name_H-M_alt 'P 1 21 1'
_symmetry_cell_setting monoclinic
_symmetry_Int_Tables_number 4
_symmetry_space_group_name_Hall 'P 2yb'
_symmetry_space_group_name_H-M 'P 1 21 1'
_atom_sites_solution_hydrogens mixed
_audit_creation_date 2020-06-17T21:22:12-00:00
_audit_creation_method 'WinGX routine CIF_UPDATE'
_audit_update_record
;
2023-03-03 deposited with the CCDC.	2023-08-04 downloaded from the CCDC.
;
_cell_angle_alpha 90
_cell_angle_beta 100.556(2)
_cell_angle_gamma 90
_cell_formula_units_Z 2
_cell_length_a 11.7275(2)
_cell_length_b 5.37030(10)
_cell_length_c 14.0036(2)
_cell_measurement_reflns_used 7694
_cell_measurement_temperature 100(2)
_cell_measurement_theta_max 70.867
_cell_measurement_theta_min 3.248
_cell_volume 867.02(3)
_computing_cell_refinement 'CrysAlisPro 1.171.40.67a (Rigaku OD, 2019)'
_computing_data_collection 'CrysAlisPro 1.171.40.67a (Rigaku OD, 2019)'
_computing_data_reduction 'CrysAlisPro 1.171.40.67a (Rigaku OD, 2019)'
_computing_structure_refinement 'SHELXL-2018/1 (Sheldrick, 2018)'
_diffrn_ambient_environment N~2~
_diffrn_ambient_temperature 100(2)
_diffrn_detector 'Hybrid Pixel Array Detector'
_diffrn_detector_area_resol_mean 10
_diffrn_detector_type HyPix
_diffrn_measured_fraction_theta_full 1
_diffrn_measured_fraction_theta_max 0.973
_diffrn_measurement_device 'four-circle diffractometer'
_diffrn_measurement_device_type 'XtaLAB Synergy, Dualflex, HyPix'
_diffrn_measurement_method '\w scans'
_diffrn_orient_matrix_type 'CrysAlisPro convention (1999,Acta A55,543-557)'
_diffrn_orient_matrix_UB_11 -0.0983314
_diffrn_orient_matrix_UB_12 0.0017366
_diffrn_orient_matrix_UB_13 0.0594215
_diffrn_orient_matrix_UB_21 0.0904865
_diffrn_orient_matrix_UB_22 -0.0025338
_diffrn_orient_matrix_UB_23 0.0948411
_diffrn_orient_matrix_UB_31 0.0013972
_diffrn_orient_matrix_UB_32 0.2867893
_diffrn_orient_matrix_UB_33 0.0004894
_diffrn_radiation_monochromator mirror
_diffrn_radiation_probe x-ray
_diffrn_radiation_type CuK\a
_diffrn_radiation_wavelength 1.54184
_diffrn_reflns_av_R_equivalents 0.045
_diffrn_reflns_av_unetI/netI 0.0544
_diffrn_reflns_Laue_measured_fraction_full 1
_diffrn_reflns_Laue_measured_fraction_max 0.973
_diffrn_reflns_limit_h_max 14
_diffrn_reflns_limit_h_min -14
_diffrn_reflns_limit_k_max 6
_diffrn_reflns_limit_k_min -5
_diffrn_reflns_limit_l_max 16
_diffrn_reflns_limit_l_min -17
_diffrn_reflns_number 16671
_diffrn_reflns_point_group_measured_fraction_full 0.983
_diffrn_reflns_point_group_measured_fraction_max 0.941
_diffrn_reflns_theta_full 67.684
_diffrn_reflns_theta_max 71.195
_diffrn_reflns_theta_min 3.21
_diffrn_source 'micro-focus sealed X-ray tube'
_diffrn_source_type 'PhotonJet (Cu) X-ray Source'
_exptl_absorpt_coefficient_mu 0.63
_exptl_absorpt_correction_T_max 1
_exptl_absorpt_correction_T_min 0.52186
_exptl_absorpt_correction_type multi-scan
_exptl_absorpt_process_details
;
        CrysAlisPro 1.171.40.67a (Rigaku Oxford Diffraction, 2019)
        Empirical absorption correction using spherical harmonics,
 implemented in SCALE3 ABSPACK scaling algorithm.
;
_exptl_crystal_colour white
_exptl_crystal_density_diffrn 1.22
_exptl_crystal_description plate
_exptl_crystal_F_000 348
_exptl_crystal_size_max 0.3
_exptl_crystal_size_mid 0.1
_exptl_crystal_size_min 0.05
_refine_diff_density_max 0.176
_refine_diff_density_min -0.164
_refine_diff_density_rms 0.036
_refine_ls_abs_structure_details
;
 Flack x determined using 1305 quotients [(I+)-(I-)]/[(I+)+(I-)]
 (Parsons, Flack and Wagner, Acta Cryst. B69 (2013) 249-259).
;
_refine_ls_abs_structure_Flack 0.14(10)
_refine_ls_extinction_coef 0.0116(14)
_refine_ls_extinction_expression Fc^*^=kFc[1+0.001xFc^2^\l^3^/sin(2\q)]^-1/4^
_refine_ls_extinction_method 'SHELXL-2018/1 (Sheldrick 2018)'
_refine_ls_goodness_of_fit_ref 1.046
_refine_ls_hydrogen_treatment mixed
_refine_ls_matrix_type full
_refine_ls_number_parameters 214
_refine_ls_number_reflns 3187
_refine_ls_number_restraints 1
_refine_ls_restrained_S_all 1.046
_refine_ls_R_factor_all 0.031
_refine_ls_R_factor_gt 0.0302
_refine_ls_shift/su_max 0
_refine_ls_shift/su_mean 0
_refine_ls_structure_factor_coef Fsqd
_refine_ls_weighting_details 'w=1/[\s^2^(Fo^2^)+(0.0431P)^2^+0.1747P] where P=(Fo^2^+2Fc^2^)/3'
_refine_ls_weighting_scheme calc
_refine_ls_wR_factor_gt 0.0791
_refine_ls_wR_factor_ref 0.0796
_reflns_Friedel_coverage 0.738
_reflns_Friedel_fraction_full 0.962
_reflns_Friedel_fraction_max 0.901
_reflns_number_gt 3110
_reflns_number_total 3187
_reflns_threshold_expression 'I > 2\s(I)'
_cod_data_source_file d3nj02355a2.cif
_cod_data_source_block 1s96_syn
_cod_depositor_comments 'Adding full bibliography for 7062669.cif.'
_cod_original_sg_symbol_H-M 'P 21'
_cod_database_code 7062669
_shelx_estimated_absorpt_t_min 0.834
_shelx_estimated_absorpt_t_max 0.969
_shelx_shelxl_version_number 2018/1

loop_
_symmetry_equiv_pos_as_xyz
'x, y, z'
'-x, y+1/2, -z'

loop_
_atom_site_label
_atom_site_type_symbol
_atom_site_fract_x
_atom_site_fract_y
_atom_site_fract_z
_atom_site_U_iso_or_equiv
_atom_site_adp_type
_atom_site_occupancy
_atom_site_site_symmetry_order
_atom_site_calc_flag
_atom_site_refinement_flags_posn
_atom_site_refinement_flags_adp
_atom_site_refinement_flags_occupancy
_atom_site_disorder_assembly
_atom_site_disorder_group
O13 O 0.54350(11) 0.5154(3) 0.01841(9) 0.0174(3) Uani 1 1 d . . . . .
O16 O 0.79618(12) 0.8723(3) -0.22283(9) 0.0223(3) Uani 1 1 d . . . . .
O2 O 0.85686(11) 0.9525(3) 0.19848(9) 0.0203(3) Uani 1 1 d . . . . .
C14 C 0.74351(15) 0.5138(4) -0.00953(12) 0.0152(4) Uani 1 1 d . . . . .
C19 C 0.83372(15) 0.3431(4) -0.00358(13) 0.0171(4) Uani 1 1 d . . . . .
H19 H 0.843753 0.218019 0.045216 0.021 Uiso 1 1 calc R U . . .
C13 C 0.66420(14) 0.5093(4) 0.06502(12) 0.0151(4) Uani 1 1 d . . . . .
H13 H 0.679151 0.353735 0.104607 0.018 Uiso 1 1 calc R U . . .
C1 C 0.68329(15) 0.7364(4) 0.13324(12) 0.0146(4) Uani 1 1 d . . . . .
H1 H 0.668429 0.889392 0.092113 0.018 Uiso 1 1 calc R U . . .
C16 C 0.80307(16) 0.7042(4) -0.14866(13) 0.0170(4) Uani 1 1 d . . . . .
C15 C 0.72712(15) 0.6947(4) -0.08307(13) 0.0164(4) Uani 1 1 d . . . . .
H15 H 0.66475 0.8097 -0.088078 0.02 Uiso 1 1 calc R U . . .
C12 C 0.59865(15) 0.7401(4) 0.20586(13) 0.0161(4) Uani 1 1 d . . . . .
H12A H 0.51886 0.712223 0.169794 0.019 Uiso 1 1 calc R U . . .
H12B H 0.618194 0.60092 0.252314 0.019 Uiso 1 1 calc R U . . .
C18 C 0.90946(16) 0.3562(4) -0.06956(13) 0.0190(4) Uani 1 1 d . . . . .
H18 H 0.971845 0.241277 -0.064779 0.023 Uiso 1 1 calc R U . . .
C11 C 0.60143(16) 0.9837(4) 0.26278(13) 0.0191(4) Uani 1 1 d . . . . .
H11A H 0.577381 1.121452 0.216459 0.023 Uiso 1 1 calc R U . . .
H11B H 0.682238 1.016724 0.295472 0.023 Uiso 1 1 calc R U . . .
C2 C 0.80682(15) 0.7539(4) 0.19101(12) 0.0152(4) Uani 1 1 d . . . . .
C20 C 0.70217(17) 1.0441(4) -0.23617(13) 0.0214(4) Uani 1 1 d . . . . .
H20A H 0.628726 0.952916 -0.251877 0.032 Uiso 1 1 calc R U . . .
H20B H 0.70916 1.157884 -0.289499 0.032 Uiso 1 1 calc R U . . .
H20C H 0.703892 1.139711 -0.176322 0.032 Uiso 1 1 calc R U . . .
C17 C 0.89446(15) 0.5349(4) -0.14178(13) 0.0186(4) Uani 1 1 d . . . . .
H17 H 0.94617 0.542374 -0.186591 0.022 Uiso 1 1 calc R U . . .
C10 C 0.52305(16) 0.9843(4) 0.33942(13) 0.0195(4) Uani 1 1 d . . . . .
H10A H 0.523119 1.153788 0.367248 0.023 Uiso 1 1 calc R U . . .
H10B H 0.44267 0.946425 0.306896 0.023 Uiso 1 1 calc R U . . .
C3 C 0.86300(16) 0.5224(4) 0.24112(13) 0.0195(4) Uani 1 1 d . . . . .
H3A H 0.90311 0.431944 0.195266 0.023 Uiso 1 1 calc R U . . .
H3B H 0.801308 0.411955 0.256667 0.023 Uiso 1 1 calc R U . . .
C9 C 0.55860(16) 0.7987(4) 0.42243(13) 0.0197(4) Uani 1 1 d . . . . .
H9A H 0.567885 0.632286 0.394377 0.024 Uiso 1 1 calc R U . . .
H9B H 0.495273 0.786968 0.460252 0.024 Uiso 1 1 calc R U . . .
C7 C 0.74874(17) 0.6448(4) 0.52988(14) 0.0257(5) Uani 1 1 d . . . . .
H7A H 0.7009 0.518895 0.555934 0.031 Uiso 1 1 calc R U . . .
H7B H 0.809579 0.701321 0.584149 0.031 Uiso 1 1 calc R U . . .
C4 C 0.95047(16) 0.5733(4) 0.33485(13) 0.0215(4) Uani 1 1 d . . . . .
H4A H 0.98891 0.414808 0.35813 0.026 Uiso 1 1 calc R U . . .
H4B H 1.010962 0.687698 0.319778 0.026 Uiso 1 1 calc R U . . .
C5 C 0.89682(16) 0.6869(4) 0.41668(13) 0.0213(4) Uani 1 1 d . . . . .
H5A H 0.959787 0.724327 0.472217 0.026 Uiso 1 1 calc R U . . .
H5B H 0.859505 0.846699 0.393629 0.026 Uiso 1 1 calc R U . . .
C6 C 0.80701(16) 0.5219(4) 0.45251(13) 0.0214(4) Uani 1 1 d . . . . .
H6A H 0.845409 0.36665 0.479651 0.026 Uiso 1 1 calc R U . . .
H6B H 0.746438 0.475685 0.396349 0.026 Uiso 1 1 calc R U . . .
C8 C 0.67190(17) 0.8670(4) 0.49204(14) 0.0243(4) Uani 1 1 d . . . . .
H8A H 0.717079 0.981641 0.457972 0.029 Uiso 1 1 calc R U . . .
H8B H 0.651993 0.957858 0.54827 0.029 Uiso 1 1 calc R U . . .
H13A H 0.524(3) 0.366(7) 0.002(2) 0.046(8) Uiso 1 1 d . . . . .

loop_
_atom_site_aniso_label
_atom_site_aniso_U_11
_atom_site_aniso_U_22
_atom_site_aniso_U_33
_atom_site_aniso_U_23
_atom_site_aniso_U_13
_atom_site_aniso_U_12
O13 0.0134(6) 0.0193(7) 0.0186(6) -0.0025(5) 0.0006(5) -0.0015(5)
O16 0.0264(7) 0.0244(8) 0.0183(6) 0.0055(6) 0.0098(5) 0.0053(6)
O2 0.0175(6) 0.0206(8) 0.0231(7) 0.0002(5) 0.0046(5) -0.0046(5)
C14 0.0151(8) 0.0167(9) 0.0131(8) -0.0035(7) 0.0007(6) -0.0024(7)
C19 0.0187(9) 0.0166(9) 0.0147(8) -0.0008(7) -0.0003(7) 0.0004(7)
C13 0.0139(8) 0.0164(9) 0.0145(8) 0.0010(7) 0.0015(6) -0.0001(7)
C1 0.0155(8) 0.0154(9) 0.0131(8) 0.0008(7) 0.0033(6) 0.0001(7)
C16 0.0189(9) 0.0176(10) 0.0139(8) -0.0008(7) 0.0017(6) -0.0020(7)
C15 0.0168(8) 0.0165(10) 0.0154(9) -0.0018(7) 0.0021(7) 0.0018(7)
C12 0.0149(8) 0.0189(10) 0.0149(8) -0.0001(7) 0.0038(7) -0.0014(7)
C18 0.0158(8) 0.0209(10) 0.0198(9) -0.0044(8) 0.0015(7) 0.0029(8)
C11 0.0218(9) 0.0175(10) 0.0196(9) -0.0010(8) 0.0082(7) -0.0004(8)
C2 0.0150(8) 0.0206(10) 0.0113(8) -0.0022(7) 0.0062(6) 0.0003(7)
C20 0.0258(9) 0.0215(10) 0.0164(8) 0.0025(8) 0.0030(7) 0.0033(8)
C17 0.0169(8) 0.0230(10) 0.0169(8) -0.0041(8) 0.0053(7) -0.0010(8)
C10 0.0202(8) 0.0194(10) 0.0199(9) -0.0034(8) 0.0063(7) -0.0003(8)
C3 0.0197(9) 0.0219(10) 0.0163(8) -0.0013(8) 0.0020(7) 0.0021(8)
C9 0.0195(9) 0.0242(11) 0.0169(9) -0.0022(8) 0.0075(7) -0.0017(8)
C7 0.0226(10) 0.0377(13) 0.0161(9) 0.0015(9) 0.0019(7) -0.0025(9)
C4 0.0171(9) 0.0281(11) 0.0182(9) 0.0014(8) 0.0000(7) 0.0023(8)
C5 0.0196(9) 0.0267(11) 0.0162(9) -0.0020(8) -0.0004(7) -0.0033(8)
C6 0.0180(8) 0.0246(10) 0.0204(9) 0.0034(8) 0.0003(7) 0.0002(8)
C8 0.0243(10) 0.0307(12) 0.0179(9) -0.0073(9) 0.0040(8) -0.0009(9)

loop_
_atom_type_symbol
_atom_type_description
_atom_type_scat_dispersion_real
_atom_type_scat_dispersion_imag
_atom_type_scat_source
C C 0.0181 0.0091 'International Tables Vol C Tables 4.2.6.8 and 6.1.1.4'
H H 0 0 'International Tables Vol C Tables 4.2.6.8 and 6.1.1.4'
O O 0.0492 0.0322 'International Tables Vol C Tables 4.2.6.8 and 6.1.1.4'

loop_
_geom_angle_atom_site_label_1
_geom_angle_atom_site_label_2
_geom_angle_atom_site_label_3
_geom_angle
_geom_angle_site_symmetry_1
_geom_angle_site_symmetry_3
_geom_angle_publ_flag
C13 O13 H13A 107(2) . . ?
C16 O16 C20 117.65(14) . . ?
C19 C14 C15 120.05(16) . . ?
C19 C14 C13 120.17(17) . . ?
C15 C14 C13 119.76(16) . . ?
C14 C19 C18 119.77(17) . . ?
C14 C19 H19 120.1 . . ?
C18 C19 H19 120.1 . . ?
O13 C13 C14 111.16(13) . . ?
O13 C13 C1 106.31(14) . . ?
C14 C13 C1 112.05(15) . . ?
O13 C13 H13 109.1 . . ?
C14 C13 H13 109.1 . . ?
C1 C13 H13 109.1 . . ?
C2 C1 C13 113.14(15) . . ?
C2 C1 C12 108.17(14) . . ?
C13 C1 C12 112.35(14) . . ?
C2 C1 H1 107.6 . . ?
C13 C1 H1 107.6 . . ?
C12 C1 H1 107.6 . . ?
O16 C16 C15 124.71(17) . . ?
O16 C16 C17 114.86(16) . . ?
C15 C16 C17 120.43(17) . . ?
C16 C15 C14 119.43(16) . . ?
C16 C15 H15 120.3 . . ?
C14 C15 H15 120.3 . . ?
C11 C12 C1 113.51(15) . . ?
C11 C12 H12A 108.9 . . ?
C1 C12 H12A 108.9 . . ?
C11 C12 H12B 108.9 . . ?
C1 C12 H12B 108.9 . . ?
H12A C12 H12B 107.7 . . ?
C17 C18 C19 120.55(17) . . ?
C17 C18 H18 119.7 . . ?
C19 C18 H18 119.7 . . ?
C12 C11 C10 114.06(15) . . ?
C12 C11 H11A 108.7 . . ?
C10 C11 H11A 108.7 . . ?
C12 C11 H11B 108.7 . . ?
C10 C11 H11B 108.7 . . ?
H11A C11 H11B 107.6 . . ?
O2 C2 C3 121.23(16) . . ?
O2 C2 C1 119.77(17) . . ?
C3 C2 C1 118.96(16) . . ?
O16 C20 H20A 109.5 . . ?
O16 C20 H20B 109.5 . . ?
H20A C20 H20B 109.5 . . ?
O16 C20 H20C 109.5 . . ?
H20A C20 H20C 109.5 . . ?
H20B C20 H20C 109.5 . . ?
C18 C17 C16 119.76(16) . . ?
C18 C17 H17 120.1 . . ?
C16 C17 H17 120.1 . . ?
C9 C10 C11 114.52(15) . . ?
C9 C10 H10A 108.6 . . ?
C11 C10 H10A 108.6 . . ?
C9 C10 H10B 108.6 . . ?
C11 C10 H10B 108.6 . . ?
H10A C10 H10B 107.6 . . ?
C2 C3 C4 114.52(17) . . ?
C2 C3 H3A 108.6 . . ?
C4 C3 H3A 108.6 . . ?
C2 C3 H3B 108.6 . . ?
C4 C3 H3B 108.6 . . ?
H3A C3 H3B 107.6 . . ?
C10 C9 C8 114.12(16) . . ?
C10 C9 H9A 108.7 . . ?
C8 C9 H9A 108.7 . . ?
C10 C9 H9B 108.7 . . ?
C8 C9 H9B 108.7 . . ?
H9A C9 H9B 107.6 . . ?
C8 C7 C6 113.68(16) . . ?
C8 C7 H7A 108.8 . . ?
C6 C7 H7A 108.8 . . ?
C8 C7 H7B 108.8 . . ?
C6 C7 H7B 108.8 . . ?
H7A C7 H7B 107.7 . . ?
C5 C4 C3 114.14(15) . . ?
C5 C4 H4A 108.7 . . ?
C3 C4 H4A 108.7 . . ?
C5 C4 H4B 108.7 . . ?
C3 C4 H4B 108.7 . . ?
H4A C4 H4B 107.6 . . ?
C6 C5 C4 114.62(17) . . ?
C6 C5 H5A 108.6 . . ?
C4 C5 H5A 108.6 . . ?
C6 C5 H5B 108.6 . . ?
C4 C5 H5B 108.6 . . ?
H5A C5 H5B 107.6 . . ?
C5 C6 C7 113.93(17) . . ?
C5 C6 H6A 108.8 . . ?
C7 C6 H6A 108.8 . . ?
C5 C6 H6B 108.8 . . ?
C7 C6 H6B 108.8 . . ?
H6A C6 H6B 107.7 . . ?
C7 C8 C9 114.72(18) . . ?
C7 C8 H8A 108.6 . . ?
C9 C8 H8A 108.6 . . ?
C7 C8 H8B 108.6 . . ?
C9 C8 H8B 108.6 . . ?
H8A C8 H8B 107.6 . . ?

loop_
_geom_bond_atom_site_label_1
_geom_bond_atom_site_label_2
_geom_bond_distance
_geom_bond_site_symmetry_2
_geom_bond_publ_flag
O13 C13 1.446(2) . ?
O13 H13A 0.85(3) . ?
O16 C16 1.367(2) . ?
O16 C20 1.424(2) . ?
O2 C2 1.213(2) . ?
C14 C19 1.391(3) . ?
C14 C15 1.403(3) . ?
C14 C13 1.520(2) . ?
C19 C18 1.396(2) . ?
C19 H19 0.95 . ?
C13 C1 1.540(2) . ?
C13 H13 1 . ?
C1 C2 1.527(2) . ?
C1 C12 1.546(2) . ?
C1 H1 1 . ?
C16 C15 1.393(2) . ?
C16 C17 1.396(3) . ?
C15 H15 0.95 . ?
C12 C11 1.529(3) . ?
C12 H12A 0.99 . ?
C12 H12B 0.99 . ?
C18 C17 1.382(3) . ?
C18 H18 0.95 . ?
C11 C10 1.536(2) . ?
C11 H11A 0.99 . ?
C11 H11B 0.99 . ?
C2 C3 1.517(3) . ?
C20 H20A 0.98 . ?
C20 H20B 0.98 . ?
C20 H20C 0.98 . ?
C17 H17 0.95 . ?
C10 C9 1.530(3) . ?
C10 H10A 0.99 . ?
C10 H10B 0.99 . ?
C3 C4 1.535(2) . ?
C3 H3A 0.99 . ?
C3 H3B 0.99 . ?
C9 C8 1.541(3) . ?
C9 H9A 0.99 . ?
C9 H9B 0.99 . ?
C7 C8 1.530(3) . ?
C7 C6 1.532(3) . ?
C7 H7A 0.99 . ?
C7 H7B 0.99 . ?
C4 C5 1.531(3) . ?
C4 H4A 0.99 . ?
C4 H4B 0.99 . ?
C5 C6 1.530(3) . ?
C5 H5A 0.99 . ?
C5 H5B 0.99 . ?
C6 H6A 0.99 . ?
C6 H6B 0.99 . ?
C8 H8A 0.99 . ?
C8 H8B 0.99 . ?

loop_
_geom_torsion_atom_site_label_1
_geom_torsion_atom_site_label_2
_geom_torsion_atom_site_label_3
_geom_torsion_atom_site_label_4
_geom_torsion
_geom_torsion_site_symmetry_1
_geom_torsion_site_symmetry_2
_geom_torsion_site_symmetry_3
_geom_torsion_site_symmetry_4
_geom_torsion_publ_flag
C15 C14 C19 C18 1.5(3) . . . . ?
C13 C14 C19 C18 -176.96(16) . . . . ?
C19 C14 C13 O13 -131.23(17) . . . . ?
C15 C14 C13 O13 50.3(2) . . . . ?
C19 C14 C13 C1 109.97(19) . . . . ?
C15 C14 C13 C1 -68.51(19) . . . . ?
O13 C13 C1 C2 178.29(15) . . . . ?
C14 C13 C1 C2 -60.08(19) . . . . ?
O13 C13 C1 C12 55.45(18) . . . . ?
C14 C13 C1 C12 177.07(14) . . . . ?
C20 O16 C16 C15 -2.4(3) . . . . ?
C20 O16 C16 C17 177.60(16) . . . . ?
O16 C16 C15 C14 -179.71(17) . . . . ?
C17 C16 C15 C14 0.3(3) . . . . ?
C19 C14 C15 C16 -1.1(3) . . . . ?
C13 C14 C15 C16 177.34(16) . . . . ?
C2 C1 C12 C11 64.1(2) . . . . ?
C13 C1 C12 C11 -170.29(15) . . . . ?
C14 C19 C18 C17 -1.1(3) . . . . ?
C1 C12 C11 C10 -176.60(14) . . . . ?
C13 C1 C2 O2 135.37(17) . . . . ?
C12 C1 C2 O2 -99.49(19) . . . . ?
C13 C1 C2 C3 -46.8(2) . . . . ?
C12 C1 C2 C3 78.3(2) . . . . ?
C19 C18 C17 C16 0.2(3) . . . . ?
O16 C16 C17 C18 -179.83(16) . . . . ?
C15 C16 C17 C18 0.2(3) . . . . ?
C12 C11 C10 C9 64.8(2) . . . . ?
O2 C2 C3 C4 28.7(2) . . . . ?
C1 C2 C3 C4 -149.13(16) . . . . ?
C11 C10 C9 C8 70.0(2) . . . . ?
C2 C3 C4 C5 64.8(2) . . . . ?
C3 C4 C5 C6 62.3(2) . . . . ?
C4 C5 C6 C7 -176.40(15) . . . . ?
C8 C7 C6 C5 66.7(2) . . . . ?
C6 C7 C8 C9 70.8(2) . . . . ?
C10 C9 C8 C7 -142.92(17) . . . . ?
